data_7015674
loop_
_publ_author_name
'Siemeling, Ulrich'
'Klemann, Thorsten'
'Bruhn, Clemens'
'Schulz, Ji\<r\'i'
'\<St\<epni\<cka, Petr'

_publ_section_title
;
 The coordination behaviour of ferrocene-based pyridylphosphine ligands
 towards Zn(II), Cd(II) and Hg(II).
;
_journal_issue 17
_journal_name_full 'Dalton transactions (Cambridge, England : 2003)'
_journal_page_first 4722
_journal_page_last 4740
_journal_paper_doi 10.1039/c0dt01810d
_journal_volume 40
_journal_year 2011
_chemical_formula_moiety 'C28 H24 Br2 Cd Fe N P'
_chemical_formula_sum 'C28 H24 Br2 Cd Fe N P'
_chemical_formula_weight 733.52
_chemical_name_systematic
;
?
;
_space_group_IT_number 2
_symmetry_cell_setting triclinic
_symmetry_Int_Tables_number 2
_symmetry_space_group_name_Hall '-P 1'
_symmetry_space_group_name_H-M 'P -1'
_atom_sites_solution_hydrogens geom
_atom_sites_solution_primary direct
_atom_sites_solution_secondary difmap
_audit_creation_method SHELXL-97
_cell_angle_alpha 84.260(9)
_cell_angle_beta 74.946(9)
_cell_angle_gamma 77.441(9)
_cell_formula_units_Z 2
_cell_length_a 9.1388(11)
_cell_length_b 9.5318(10)
_cell_length_c 16.6270(17)
_cell_measurement_reflns_used 9790
_cell_measurement_temperature 173(2)
_cell_measurement_theta_max 25.58
_cell_measurement_theta_min 2.19
_cell_volume 1363.7(3)
_computing_structure_refinement 'SHELXL-97 (Sheldrick, 1997)'
_computing_structure_solution 'SHELXS-97 (Sheldrick, 1990)'
_diffrn_ambient_temperature 173(2)
_diffrn_detector 'image plate (34 cm diameter)'
_diffrn_detector_area_resol_mean 6.67
_diffrn_detector_type STOE
_diffrn_measured_fraction_theta_full 0.932
_diffrn_measured_fraction_theta_max 0.932
_diffrn_measurement_details ' 180 frames, detector distance = 135 mm'
_diffrn_measurement_device '2-circle goniometer'
_diffrn_measurement_device_type 'STOE IPDS 2'
_diffrn_measurement_method 'rotation method'
_diffrn_radiation_collimation '0.5 mm diameter, multiple pinhole'
_diffrn_radiation_monochromator 'plane graphite'
_diffrn_radiation_polarisn_norm 0
_diffrn_radiation_type 'Mo K\a'
_diffrn_radiation_wavelength 0.71073
_diffrn_reflns_av_R_equivalents 0.1210
_diffrn_reflns_av_sigmaI/netI 0.1208
_diffrn_reflns_limit_h_max 10
_diffrn_reflns_limit_h_min -10
_diffrn_reflns_limit_k_max 11
_diffrn_reflns_limit_k_min -11
_diffrn_reflns_limit_l_max 19
_diffrn_reflns_limit_l_min -19
_diffrn_reflns_number 8927
_diffrn_reflns_theta_full 25.19
_diffrn_reflns_theta_max 25.19
_diffrn_reflns_theta_min 2.19
_diffrn_source 'sealed X-ray tube, 12 x 0.4 mm long-fine focus'
_diffrn_source_current 30
_diffrn_source_power 1.50
_diffrn_source_voltage 50
_diffrn_standards_decay_% none
_exptl_absorpt_coefficient_mu 4.317
_exptl_absorpt_correction_T_max 0.6328
_exptl_absorpt_correction_T_min 0.2698
_exptl_absorpt_correction_type integration
_exptl_absorpt_process_details 'X-red ver. 1.31 (Stoe & Cie. 2005)'
_exptl_crystal_colour yellow
_exptl_crystal_density_diffrn 1.786
_exptl_crystal_density_method 'not measured'
_exptl_crystal_description plate
_exptl_crystal_F_000 716
_exptl_crystal_size_max 0.32
_exptl_crystal_size_mid 0.20
_exptl_crystal_size_min 0.05
_refine_diff_density_max 3.222
_refine_diff_density_min -1.885
_refine_diff_density_rms 0.317
_refine_ls_extinction_method none
_refine_ls_goodness_of_fit_ref 1.033
_refine_ls_hydrogen_treatment constr
_refine_ls_matrix_type full
_refine_ls_number_parameters 307
_refine_ls_number_reflns 4563
_refine_ls_number_restraints 0
_refine_ls_restrained_S_all 1.033
_refine_ls_R_factor_all 0.0877
_refine_ls_R_factor_gt 0.0773
_refine_ls_shift/su_max 0.009
_refine_ls_shift/su_mean 0.001
_refine_ls_structure_factor_coef Fsqd
_refine_ls_weighting_details 'calc w=1/[\s^2^(Fo^2^)+(0.1354P)^2^+0.0000P] where P=(Fo^2^+2Fc^2^)/3'
_refine_ls_weighting_scheme calc
_refine_ls_wR_factor_gt 0.1969
_refine_ls_wR_factor_ref 0.2059
_reflns_number_gt 3667
_reflns_number_total 4563
_reflns_threshold_expression >2sigma(I)
_cod_data_source_file c0dt01810d.txt
_cod_data_source_block i0569
_cod_database_code 7015674

loop_
_symmetry_equiv_pos_as_xyz
'x, y, z'
'-x, -y, -z'

loop_
_atom_site_label
_atom_site_type_symbol
_atom_site_fract_x
_atom_site_fract_y
_atom_site_fract_z
_atom_site_U_iso_or_equiv
_atom_site_adp_type
_atom_site_occupancy
_atom_site_symmetry_multiplicity
_atom_site_calc_flag
_atom_site_refinement_flags
_atom_site_disorder_assembly
_atom_site_disorder_group
C1 C 0.0552(10) 0.5377(8) 0.6680(5) 0.0314(17) Uani 1 1 d . . .
C2 C -0.0294(11) 0.6436(8) 0.6196(6) 0.0357(18) Uani 1 1 d . . .
H2A H -0.1024 0.6276 0.5917 0.043 Uiso 1 1 calc R . .
C3 C 0.0174(11) 0.7784(9) 0.6214(6) 0.0390(19) Uani 1 1 d . . .
H3A H -0.0203 0.8670 0.5950 0.047 Uiso 1 1 calc R . .
C4 C 0.1288(11) 0.7563(9) 0.6693(6) 0.0386(19) Uani 1 1 d . . .
H4A H 0.1784 0.8274 0.6805 0.046 Uiso 1 1 calc R . .
C5 C 0.1542(10) 0.6065(8) 0.6983(5) 0.0334(17) Uani 1 1 d . . .
H5A H 0.2236 0.5619 0.7314 0.040 Uiso 1 1 calc R . .
C6 C -0.1487(10) 0.8447(9) 0.8331(6) 0.039(2) Uani 1 1 d . . .
C7 C -0.1272(12) 0.7011(9) 0.8674(6) 0.043(2) Uani 1 1 d . . .
H7A H -0.0589 0.6610 0.9019 0.051 Uiso 1 1 calc R . .
C8 C -0.2266(12) 0.6269(10) 0.8410(6) 0.045(2) Uani 1 1 d . . .
H8A H -0.2353 0.5294 0.8545 0.054 Uiso 1 1 calc R . .
C9 C -0.3089(12) 0.7256(11) 0.7913(7) 0.050(3) Uani 1 1 d . . .
H9A H -0.3823 0.7059 0.7649 0.061 Uiso 1 1 calc R . .
C10 C -0.2621(11) 0.8615(9) 0.7876(6) 0.041(2) Uani 1 1 d . . .
H10A H -0.3010 0.9476 0.7594 0.050 Uiso 1 1 calc R . .
C11 C -0.0629(11) 0.9593(9) 0.8436(6) 0.039(2) Uani 1 1 d . . .
H11A H 0.0389 0.9108 0.8532 0.047 Uiso 1 1 calc R . .
H11B H -0.0436 1.0182 0.7908 0.047 Uiso 1 1 calc R . .
C12 C -0.1460(10) 1.0591(9) 0.9142(6) 0.0367(19) Uani 1 1 d . . .
C13 C -0.2807(12) 1.0369(10) 0.9738(6) 0.044(2) Uani 1 1 d . . .
H13A H -0.3235 0.9551 0.9723 0.053 Uiso 1 1 calc R . .
C14 C -0.3502(12) 1.1367(10) 1.0349(7) 0.049(2) Uani 1 1 d . . .
H14A H -0.4419 1.1241 1.0753 0.058 Uiso 1 1 calc R . .
C15 C -0.2854(13) 1.2539(10) 1.0365(7) 0.050(2) Uani 1 1 d . . .
H15A H -0.3325 1.3234 1.0774 0.060 Uiso 1 1 calc R . .
C16 C -0.1504(11) 1.2687(10) 0.9775(6) 0.041(2) Uani 1 1 d . . .
H16A H -0.1042 1.3480 0.9796 0.049 Uiso 1 1 calc R . .
C17 C 0.1807(10) 0.2696(9) 0.5895(5) 0.0347(18) Uani 1 1 d . . .
C18 C 0.1790(13) 0.1278(9) 0.5712(7) 0.049(2) Uani 1 1 d . . .
H18A H 0.1087 0.0762 0.6080 0.059 Uiso 1 1 calc R . .
C19 C 0.2779(14) 0.0629(11) 0.5005(7) 0.057(3) Uani 1 1 d . . .
H19A H 0.2748 -0.0319 0.4891 0.068 Uiso 1 1 calc R . .
C20 C 0.3809(14) 0.1375(14) 0.4470(8) 0.063(3) Uani 1 1 d . . .
H20A H 0.4470 0.0943 0.3980 0.075 Uiso 1 1 calc R . .
C21 C 0.3886(12) 0.2737(12) 0.4640(7) 0.052(2) Uani 1 1 d . . .
H21A H 0.4620 0.3221 0.4272 0.063 Uiso 1 1 calc R . .
C22 C 0.2885(11) 0.3435(10) 0.5357(6) 0.0382(19) Uani 1 1 d . . .
H22A H 0.2943 0.4377 0.5470 0.046 Uiso 1 1 calc R . .
C23 C -0.1390(10) 0.3284(8) 0.6743(5) 0.0319(17) Uani 1 1 d . . .
C24 C -0.1724(12) 0.3345(10) 0.5972(6) 0.042(2) Uani 1 1 d . . .
H24A H -0.0967 0.3501 0.5478 0.051 Uiso 1 1 calc R . .
C25 C -0.3190(12) 0.3176(10) 0.5926(7) 0.047(2) Uani 1 1 d . . .
H25A H -0.3435 0.3263 0.5400 0.056 Uiso 1 1 calc R . .
C26 C -0.4272(12) 0.2887(10) 0.6632(7) 0.047(2) Uani 1 1 d . . .
H26A H -0.5253 0.2755 0.6594 0.057 Uiso 1 1 calc R . .
C27 C -0.3927(12) 0.2792(12) 0.7385(7) 0.052(3) Uani 1 1 d . . .
H27A H -0.4666 0.2568 0.7872 0.063 Uiso 1 1 calc R . .
C28 C -0.2516(11) 0.3017(8) 0.7457(6) 0.0376(19) Uani 1 1 d . . .
H28A H -0.2317 0.2988 0.7992 0.045 Uiso 1 1 calc R . .
N1 N -0.0823(9) 1.1732(7) 0.9169(5) 0.0348(15) Uani 1 1 d . . .
P1 P 0.0493(2) 0.3487(2) 0.68422(13) 0.0296(5) Uani 1 1 d . . .
Fe1 Fe -0.07478(13) 0.70336(11) 0.73990(8) 0.0307(3) Uani 1 1 d . . .
Br2 Br 0.33753(10) 1.00519(9) 0.76019(6) 0.0406(3) Uani 1 1 d . . .
Br1 Br 0.22267(11) 1.38849(9) 0.90231(6) 0.0429(3) Uani 1 1 d . . .
Cd1 Cd 0.13358(7) 1.22617(6) 0.81892(4) 0.0326(2) Uani 1 1 d . . .

loop_
_atom_site_aniso_label
_atom_site_aniso_U_11
_atom_site_aniso_U_22
_atom_site_aniso_U_33
_atom_site_aniso_U_23
_atom_site_aniso_U_13
_atom_site_aniso_U_12
C1 0.037(4) 0.028(4) 0.028(5) -0.010(3) -0.002(3) -0.008(3)
C2 0.044(5) 0.024(4) 0.038(5) -0.010(3) -0.007(4) -0.003(3)
C3 0.048(5) 0.028(4) 0.039(6) -0.005(3) -0.006(4) -0.008(4)
C4 0.043(5) 0.037(4) 0.037(5) -0.010(3) -0.001(4) -0.015(4)
C5 0.031(4) 0.033(4) 0.035(5) -0.002(3) -0.006(3) -0.008(3)
C6 0.031(4) 0.038(4) 0.045(6) -0.014(4) 0.004(4) -0.010(3)
C7 0.055(6) 0.029(4) 0.041(6) -0.005(3) -0.009(4) -0.004(4)
C8 0.049(6) 0.045(5) 0.038(6) -0.009(4) 0.006(4) -0.018(4)
C9 0.039(5) 0.049(5) 0.061(7) -0.026(5) 0.006(5) -0.015(4)
C10 0.038(5) 0.031(4) 0.046(6) -0.017(3) 0.001(4) 0.004(3)
C11 0.036(5) 0.036(4) 0.045(6) -0.022(4) 0.001(4) -0.008(4)
C12 0.033(4) 0.042(4) 0.032(5) -0.007(3) 0.000(4) -0.008(3)
C13 0.050(6) 0.044(5) 0.036(6) -0.015(4) 0.005(4) -0.017(4)
C14 0.045(5) 0.048(5) 0.046(7) -0.022(4) 0.008(4) -0.011(4)
C15 0.054(6) 0.044(5) 0.048(7) -0.024(4) 0.002(5) -0.011(4)
C16 0.044(5) 0.040(4) 0.038(6) -0.014(4) -0.002(4) -0.011(4)
C17 0.037(5) 0.035(4) 0.030(5) -0.010(3) -0.009(4) 0.001(3)
C18 0.063(7) 0.033(4) 0.049(6) -0.016(4) -0.010(5) -0.001(4)
C19 0.070(7) 0.042(5) 0.051(7) -0.029(4) -0.017(6) 0.019(5)
C20 0.050(6) 0.082(8) 0.048(7) -0.023(6) -0.015(5) 0.016(6)
C21 0.038(5) 0.068(6) 0.040(6) -0.014(5) -0.001(4) 0.006(5)
C22 0.038(5) 0.043(4) 0.031(5) -0.008(3) -0.004(4) -0.006(4)
C23 0.033(4) 0.025(4) 0.040(5) -0.008(3) -0.010(4) -0.006(3)
C24 0.047(5) 0.046(5) 0.035(6) -0.005(4) -0.006(4) -0.014(4)
C25 0.055(6) 0.047(5) 0.047(6) -0.001(4) -0.021(5) -0.020(4)
C26 0.041(5) 0.044(5) 0.062(7) 0.001(4) -0.021(5) -0.013(4)
C27 0.044(5) 0.059(6) 0.056(7) 0.005(5) -0.008(5) -0.021(5)
C28 0.043(5) 0.031(4) 0.036(5) -0.009(3) -0.004(4) -0.007(3)
N1 0.037(4) 0.033(3) 0.033(4) -0.011(3) -0.003(3) -0.008(3)
P1 0.0291(10) 0.0255(9) 0.0327(12) -0.0091(7) -0.0036(8) -0.0034(7)
Fe1 0.0327(6) 0.0252(6) 0.0326(7) -0.0096(4) -0.0034(5) -0.0046(4)
Br2 0.0337(5) 0.0357(5) 0.0482(6) -0.0116(4) -0.0033(4) -0.0016(3)
Br1 0.0470(6) 0.0440(5) 0.0410(6) -0.0156(4) -0.0084(4) -0.0132(4)
Cd1 0.0335(4) 0.0311(3) 0.0322(4) -0.0096(2) -0.0036(3) -0.0060(2)

loop_
_atom_type_symbol
_atom_type_description
_atom_type_scat_dispersion_real
_atom_type_scat_dispersion_imag
_atom_type_scat_source
C C 0.0033 0.0016 'International Tables Vol C Tables 4.2.6.8 and 6.1.1.4'
H H 0.0000 0.0000 'International Tables Vol C Tables 4.2.6.8 and 6.1.1.4'
N N 0.0061 0.0033 'International Tables Vol C Tables 4.2.6.8 and 6.1.1.4'
P P 0.1023 0.0942 'International Tables Vol C Tables 4.2.6.8 and 6.1.1.4'
Fe Fe 0.3463 0.8444 'International Tables Vol C Tables 4.2.6.8 and 6.1.1.4'
Br Br -0.2901 2.4595 'International Tables Vol C Tables 4.2.6.8 and 6.1.1.4'
Cd Cd -0.8075 1.2024 'International Tables Vol C Tables 4.2.6.8 and 6.1.1.4'

loop_
_geom_angle_atom_site_label_1
_geom_angle_atom_site_label_2
_geom_angle_atom_site_label_3
_geom_angle
_geom_angle_site_symmetry_1
_geom_angle_site_symmetry_3
_geom_angle_publ_flag
C5 C1 C2 108.2(6) . . ?
C5 C1 P1 124.6(6) . . ?
C2 C1 P1 127.1(6) . . ?
C5 C1 Fe1 70.3(5) . . ?
C2 C1 Fe1 69.6(5) . . ?
P1 C1 Fe1 128.3(4) . . ?
C1 C2 C3 107.4(8) . . ?
C1 C2 Fe1 69.0(5) . . ?
C3 C2 Fe1 69.6(5) . . ?
C1 C2 H2A 126.3 . . ?
C3 C2 H2A 126.3 . . ?
Fe1 C2 H2A 126.6 . . ?
C4 C3 C2 108.5(7) . . ?
C4 C3 Fe1 70.1(5) . . ?
C2 C3 Fe1 69.1(5) . . ?
C4 C3 H3A 125.7 . . ?
C2 C3 H3A 125.7 . . ?
Fe1 C3 H3A 126.6 . . ?
C3 C4 C5 108.3(7) . . ?
C3 C4 Fe1 69.6(5) . . ?
C5 C4 Fe1 69.4(5) . . ?
C3 C4 H4A 125.8 . . ?
C5 C4 H4A 125.8 . . ?
Fe1 C4 H4A 126.8 . . ?
C1 C5 C4 107.5(7) . . ?
C1 C5 Fe1 68.7(5) . . ?
C4 C5 Fe1 69.4(5) . . ?
C1 C5 H5A 126.2 . . ?
C4 C5 H5A 126.2 . . ?
Fe1 C5 H5A 127.2 . . ?
C10 C6 C7 108.0(8) . . ?
C10 C6 C11 126.3(8) . . ?
C7 C6 C11 125.7(9) . . ?
C10 C6 Fe1 70.8(5) . . ?
C7 C6 Fe1 70.0(5) . . ?
C11 C6 Fe1 124.5(6) . . ?
C6 C7 C8 108.3(9) . . ?
C6 C7 Fe1 69.2(5) . . ?
C8 C7 Fe1 70.2(6) . . ?
C6 C7 H7A 125.9 . . ?
C8 C7 H7A 125.9 . . ?
Fe1 C7 H7A 126.3 . . ?
C9 C8 C7 107.4(8) . . ?
C9 C8 Fe1 69.8(6) . . ?
C7 C8 Fe1 68.9(5) . . ?
C9 C8 H8A 126.3 . . ?
C7 C8 H8A 126.3 . . ?
Fe1 C8 H8A 126.6 . . ?
C8 C9 C10 108.1(9) . . ?
C8 C9 Fe1 70.2(6) . . ?
C10 C9 Fe1 69.6(5) . . ?
C8 C9 H9A 126.0 . . ?
C10 C9 H9A 126.0 . . ?
Fe1 C9 H9A 125.9 . . ?
C6 C10 C9 108.1(9) . . ?
C6 C10 Fe1 69.0(5) . . ?
C9 C10 Fe1 69.5(5) . . ?
C6 C10 H10A 125.9 . . ?
C9 C10 H10A 125.9 . . ?
Fe1 C10 H10A 127.1 . . ?
C12 C11 C6 115.1(7) . . ?
C12 C11 H11A 108.5 . . ?
C6 C11 H11A 108.5 . . ?
C12 C11 H11B 108.5 . . ?
C6 C11 H11B 108.5 . . ?
H11A C11 H11B 107.5 . . ?
N1 C12 C13 121.0(8) . . ?
N1 C12 C11 115.6(7) . . ?
C13 C12 C11 123.4(8) . . ?
C14 C13 C12 118.9(8) . . ?
C14 C13 H13A 120.5 . . ?
C12 C13 H13A 120.5 . . ?
C15 C14 C13 119.7(9) . . ?
C15 C14 H14A 120.2 . . ?
C13 C14 H14A 120.2 . . ?
C14 C15 C16 119.0(8) . . ?
C14 C15 H15A 120.5 . . ?
C16 C15 H15A 120.5 . . ?
N1 C16 C15 122.0(8) . . ?
N1 C16 H16A 119.0 . . ?
C15 C16 H16A 119.0 . . ?
C22 C17 C18 118.7(9) . . ?
C22 C17 P1 121.7(6) . . ?
C18 C17 P1 119.5(7) . . ?
C19 C18 C17 121.4(10) . . ?
C19 C18 H18A 119.3 . . ?
C17 C18 H18A 119.3 . . ?
C20 C19 C18 119.5(10) . . ?
C20 C19 H19A 120.3 . . ?
C18 C19 H19A 120.3 . . ?
C21 C20 C19 120.7(11) . . ?
C21 C20 H20A 119.7 . . ?
C19 C20 H20A 119.7 . . ?
C20 C21 C22 121.3(11) . . ?
C20 C21 H21A 119.4 . . ?
C22 C21 H21A 119.4 . . ?
C17 C22 C21 118.4(9) . . ?
C17 C22 H22A 120.8 . . ?
C21 C22 H22A 120.8 . . ?
C24 C23 C28 118.7(8) . . ?
C24 C23 P1 121.7(7) . . ?
C28 C23 P1 119.6(7) . . ?
C23 C24 C25 119.7(9) . . ?
C23 C24 H24A 120.2 . . ?
C25 C24 H24A 120.2 . . ?
C26 C25 C24 120.8(9) . . ?
C26 C25 H25A 119.6 . . ?
C24 C25 H25A 119.6 . . ?
C27 C26 C25 119.3(9) . . ?
C27 C26 H26A 120.3 . . ?
C25 C26 H26A 120.3 . . ?
C26 C27 C28 121.4(10) . . ?
C26 C27 H27A 119.3 . . ?
C28 C27 H27A 119.3 . . ?
C27 C28 C23 120.0(9) . . ?
C27 C28 H28A 120.0 . . ?
C23 C28 H28A 120.0 . . ?
C12 N1 C16 119.4(7) . . ?
C12 N1 Cd1 124.1(6) . . ?
C16 N1 Cd1 116.5(5) . . ?
C1 P1 C23 107.3(4) . . ?
C1 P1 C17 103.6(4) . . ?
C23 P1 C17 102.7(4) . . ?
C1 P1 Cd1 114.4(3) . 1_545 ?
C23 P1 Cd1 116.2(3) . 1_545 ?
C17 P1 Cd1 111.3(3) . 1_545 ?
C1 Fe1 C6 160.7(4) . . ?
C1 Fe1 C2 41.4(3) . . ?
C6 Fe1 C2 155.0(4) . . ?
C1 Fe1 C7 125.8(3) . . ?
C6 Fe1 C7 40.8(4) . . ?
C2 Fe1 C7 163.0(3) . . ?
C1 Fe1 C3 69.3(3) . . ?
C6 Fe1 C3 118.3(3) . . ?
C2 Fe1 C3 41.3(3) . . ?
C7 Fe1 C3 154.9(4) . . ?
C1 Fe1 C9 123.9(4) . . ?
C6 Fe1 C9 68.5(4) . . ?
C2 Fe1 C9 108.3(4) . . ?
C7 Fe1 C9 68.0(5) . . ?
C3 Fe1 C9 123.3(4) . . ?
C1 Fe1 C4 69.2(3) . . ?
C6 Fe1 C4 104.5(3) . . ?
C2 Fe1 C4 68.9(4) . . ?
C7 Fe1 C4 121.0(4) . . ?
C3 Fe1 C4 40.3(4) . . ?
C9 Fe1 C4 158.2(4) . . ?
C1 Fe1 C10 158.7(4) . . ?
C6 Fe1 C10 40.2(4) . . ?
C2 Fe1 C10 121.1(4) . . ?
C7 Fe1 C10 67.8(4) . . ?
C3 Fe1 C10 105.2(4) . . ?
C9 Fe1 C10 40.9(4) . . ?
C4 Fe1 C10 120.7(4) . . ?
C1 Fe1 C5 41.0(3) . . ?
C6 Fe1 C5 122.5(4) . . ?
C2 Fe1 C5 69.2(4) . . ?
C7 Fe1 C5 108.2(4) . . ?
C3 Fe1 C5 68.8(3) . . ?
C9 Fe1 C5 159.8(4) . . ?
C4 Fe1 C5 41.2(3) . . ?
C10 Fe1 C5 157.9(3) . . ?
C1 Fe1 C8 110.1(4) . . ?
C6 Fe1 C8 68.8(4) . . ?
C2 Fe1 C8 125.7(4) . . ?
C7 Fe1 C8 40.9(4) . . ?
C3 Fe1 C8 160.9(4) . . ?
C9 Fe1 C8 40.0(5) . . ?
C4 Fe1 C8 158.6(4) . . ?
C10 Fe1 C8 68.1(4) . . ?
C5 Fe1 C8 124.1(4) . . ?
N1 Cd1 Br1 100.34(17) . . ?
N1 Cd1 Br2 114.82(17) . . ?
Br1 Cd1 Br2 115.36(4) . . ?
N1 Cd1 P1 109.13(19) . 1_565 ?
Br1 Cd1 P1 115.59(5) . 1_565 ?
Br2 Cd1 P1 102.02(5) . 1_565 ?

loop_
_geom_bond_atom_site_label_1
_geom_bond_atom_site_label_2
_geom_bond_distance
_geom_bond_site_symmetry_2
_geom_bond_publ_flag
C1 C5 1.437(11) . ?
C1 C2 1.444(12) . ?
C1 P1 1.806(7) . ?
C1 Fe1 2.039(8) . ?
C2 C3 1.445(11) . ?
C2 Fe1 2.047(9) . ?
C2 H2A 0.9500 . ?
C3 C4 1.418(14) . ?
C3 Fe1 2.054(9) . ?
C3 H3A 0.9500 . ?
C4 C5 1.450(12) . ?
C4 Fe1 2.061(9) . ?
C4 H4A 0.9500 . ?
C5 Fe1 2.060(9) . ?
C5 H5A 0.9500 . ?
C6 C10 1.407(14) . ?
C6 C7 1.422(13) . ?
C6 C11 1.524(11) . ?
C6 Fe1 2.037(9) . ?
C7 C8 1.437(14) . ?
C7 Fe1 2.047(10) . ?
C7 H7A 0.9500 . ?
C8 C9 1.412(16) . ?
C8 Fe1 2.065(9) . ?
C8 H8A 0.9500 . ?
C9 C10 1.441(12) . ?
C9 Fe1 2.059(10) . ?
C9 H9A 0.9500 . ?
C10 Fe1 2.060(9) . ?
C10 H10A 0.9500 . ?
C11 C12 1.519(12) . ?
C11 H11A 0.9900 . ?
C11 H11B 0.9900 . ?
C12 N1 1.350(11) . ?
C12 C13 1.407(13) . ?
C13 C14 1.391(13) . ?
C13 H13A 0.9500 . ?
C14 C15 1.379(13) . ?
C14 H14A 0.9500 . ?
C15 C16 1.386(14) . ?
C15 H15A 0.9500 . ?
C16 N1 1.358(12) . ?
C16 H16A 0.9500 . ?
C17 C22 1.410(13) . ?
C17 C18 1.419(12) . ?
C17 P1 1.831(9) . ?
C18 C19 1.389(15) . ?
C18 H18A 0.9500 . ?
C19 C20 1.383(19) . ?
C19 H19A 0.9500 . ?
C20 C21 1.376(17) . ?
C20 H20A 0.9500 . ?
C21 C22 1.424(14) . ?
C21 H21A 0.9500 . ?
C22 H22A 0.9500 . ?
C23 C24 1.385(13) . ?
C23 C28 1.397(13) . ?
C23 P1 1.823(8) . ?
C24 C25 1.406(14) . ?
C24 H24A 0.9500 . ?
C25 C26 1.371(15) . ?
C25 H25A 0.9500 . ?
C26 C27 1.358(16) . ?
C26 H26A 0.9500 . ?
C27 C28 1.388(14) . ?
C27 H27A 0.9500 . ?
C28 H28A 0.9500 . ?
N1 Cd1 2.323(7) . ?
P1 Cd1 2.637(2) 1_545 ?
Br2 Cd1 2.5734(10) . ?
Br1 Cd1 2.5578(10) . ?
Cd1 P1 2.637(2) 1_565 ?
